data_7019768
loop_
_publ_author_name
'Duan, Xin-E'
'Yuan, Shi-Fang'
'Tong, Hong-Bo'
'Bai, Sheng-Di'
'Wei, Xue-Hong'
'Liu, Dian-Sheng'

_publ_section_title
;
 Metal (Mg, Fe, Co, Zr and Ti) complexes derived from aminosilyl
 substituted aminopyridinato ligand: synthesis, structures and ethylene
 polymerization behaviors of the group 4 complexes.
;
_journal_issue 31
_journal_name_full 'Dalton transactions (Cambridge, England : 2003)'
_journal_page_first 9460
_journal_page_last 9467
_journal_paper_doi 10.1039/c2dt30463e
_journal_volume 41
_journal_year 2012
_chemical_formula_moiety 'C17 H32 Cl4 Li N3 O2 Si Zr'
_chemical_formula_sum 'C17 H32 Cl4 Li N3 O2 Si Zr'
_chemical_formula_weight 578.51
_chemical_melting_point 380.0(10)
_chemical_name_systematic
;
?
;
_space_group_IT_number 14
_symmetry_cell_setting monoclinic
_symmetry_space_group_name_Hall '-P 2ybc'
_symmetry_space_group_name_H-M 'P 1 21/c 1'
_atom_sites_solution_hydrogens geom
_atom_sites_solution_primary direct
_atom_sites_solution_secondary difmap
_audit_creation_method SHELXL-97
_cell_angle_alpha 90.00
_cell_angle_beta 98.317(6)
_cell_angle_gamma 90.00
_cell_formula_units_Z 8
_cell_length_a 11.139(3)
_cell_length_b 16.253(4)
_cell_length_c 31.206(8)
_cell_measurement_reflns_used 2877
_cell_measurement_temperature 238(2)
_cell_measurement_theta_max 17.62
_cell_measurement_theta_min 2.25
_cell_volume 5590(2)
_computing_cell_refinement SAINT
_computing_data_collection SMART
_computing_data_reduction SAINT
_computing_molecular_graphics SHELXTL
_computing_publication_material SHELXTL
_computing_structure_refinement 'SHELXL-97 (Sheldrick, 1997)'
_computing_structure_solution 'SHELXS-97 (Sheldrick, 1990)'
_diffrn_ambient_temperature 238(2)
_diffrn_measured_fraction_theta_full 0.981
_diffrn_measured_fraction_theta_max 0.981
_diffrn_measurement_device_type 'CCD AREA DETECOR'
_diffrn_measurement_method /w
_diffrn_radiation_monochromator graphite
_diffrn_radiation_source 'fine-focus sealed tube'
_diffrn_radiation_type MoK\a
_diffrn_radiation_wavelength 0.71073
_diffrn_reflns_av_R_equivalents 0.1231
_diffrn_reflns_av_sigmaI/netI 0.1520
_diffrn_reflns_limit_h_max 13
_diffrn_reflns_limit_h_min -13
_diffrn_reflns_limit_k_max 19
_diffrn_reflns_limit_k_min -19
_diffrn_reflns_limit_l_max 31
_diffrn_reflns_limit_l_min -37
_diffrn_reflns_number 24474
_diffrn_reflns_theta_full 25.50
_diffrn_reflns_theta_max 25.50
_diffrn_reflns_theta_min 1.42
_exptl_absorpt_coefficient_mu 0.835
_exptl_absorpt_correction_T_max 0.8508
_exptl_absorpt_correction_T_min 0.7312
_exptl_absorpt_correction_type multi-scan
_exptl_absorpt_process_details sadabs
_exptl_crystal_density_diffrn 1.375
_exptl_crystal_density_method 'not measured'
_exptl_crystal_F_000 2368
_exptl_crystal_size_max 0.40
_exptl_crystal_size_mid 0.30
_exptl_crystal_size_min 0.20
_refine_diff_density_max 0.895
_refine_diff_density_min -1.027
_refine_diff_density_rms 0.126
_refine_ls_extinction_method none
_refine_ls_goodness_of_fit_ref 0.997
_refine_ls_hydrogen_treatment constr
_refine_ls_matrix_type full
_refine_ls_number_parameters 531
_refine_ls_number_reflns 10216
_refine_ls_number_restraints 521
_refine_ls_restrained_S_all 1.009
_refine_ls_R_factor_all 0.2175
_refine_ls_R_factor_gt 0.0912
_refine_ls_shift/su_max 0.000
_refine_ls_shift/su_mean 0.000
_refine_ls_structure_factor_coef Fsqd
_refine_ls_weighting_details 'calc w=1/[\s^2^(Fo^2^)+(0.1807P)^2^+0.0000P] where P=(Fo^2^+2Fc^2^)/3'
_refine_ls_weighting_scheme calc
_refine_ls_wR_factor_gt 0.2584
_refine_ls_wR_factor_ref 0.3333
_reflns_number_gt 4184
_reflns_number_total 10216
_reflns_threshold_expression >2sigma(I)
_cod_data_source_file c2dt30463e.txt
_cod_data_source_block 5
_cod_depositor_comments
;
The following automatic conversions were performed:

'_chemical_melting_point' value '379-381' was changed to '380.0(10)'
- the average value was taken and precision was
estimated.

'_symmetry_cell_setting' value 'Monoclinic' changed to
'monoclinic' according to
/home/saulius/struct/CIF-dictionaries/cif_core.dic dictionary named
'cif_core.dic' version 2.4.1 from 2010-06-29.

Automatic conversion script
Id: cif_fix_values 1891 2012-01-12 08:04:46Z andrius 
;
_cod_original_sg_symbol_H-M P2(1)/c
_cod_database_code 7019768

loop_
_symmetry_equiv_pos_as_xyz
'x, y, z'
'-x, y+1/2, -z+1/2'
'-x, -y, -z'
'x, -y-1/2, z-1/2'

loop_
_atom_site_label
_atom_site_type_symbol
_atom_site_fract_x
_atom_site_fract_y
_atom_site_fract_z
_atom_site_U_iso_or_equiv
_atom_site_adp_type
_atom_site_occupancy
_atom_site_symmetry_multiplicity
_atom_site_calc_flag
_atom_site_refinement_flags
Zr2 Zr -0.02371(11) 0.04974(6) 0.36969(4) 0.0645(4) Uani 1 1 d .
Cl5 Cl 0.1495(3) 0.0085(2) 0.33365(13) 0.1004(12) Uani 1 1 d .
Cl6 Cl -0.1951(3) 0.0903(2) 0.40726(12) 0.0944(11) Uani 1 1 d .
Cl7 Cl 0.1234(4) 0.1118(2) 0.43129(12) 0.1065(13) Uani 1 1 d .
Cl8 Cl -0.0144(4) 0.1962(2) 0.33918(13) 0.1020(12) Uani 1 1 d .
N4 N 0.0057(9) -0.0594(6) 0.4194(3) 0.072(3) Uani 1 1 d .
N5 N -0.1042(9) -0.0680(5) 0.3556(3) 0.068(3) Uani 1 1 d .
N6 N -0.1678(10) 0.0407(5) 0.2996(3) 0.075(3) Uani 1 1 d .
Si2 Si -0.2080(4) -0.0627(2) 0.31019(13) 0.0875(12) Uani 1 1 d .
Li2 Li 0.153(2) 0.2336(18) 0.3909(13) 0.144(14) Uani 1 1 d .
O1 O 0.2984(12) 0.7316(8) 0.3790(5) 0.151(3) Uani 1 1 d U
O2 O 0.5033(14) 0.8290(9) 0.4300(5) 0.179(4) Uani 1 1 d DU
C18 C -0.0693(14) -0.1073(8) 0.3917(5) 0.084(3) Uani 1 1 d U
C19 C -0.0944(14) -0.1847(8) 0.4068(4) 0.088(3) Uani 1 1 d U
H19 H -0.1478 -0.2194 0.3890 0.105 Uiso 1 1 calc R
C20 C -0.0432(13) -0.2120(8) 0.4471(4) 0.092(3) Uani 1 1 d U
H20 H -0.0579 -0.2656 0.4564 0.110 Uiso 1 1 calc R
C21 C 0.0291(14) -0.1593(8) 0.4731(5) 0.093(3) Uani 1 1 d U
H21 H 0.0617 -0.1757 0.5013 0.112 Uiso 1 1 calc R
C22 C 0.0544(14) -0.0838(8) 0.4589(5) 0.088(3) Uani 1 1 d U
H22 H 0.1063 -0.0485 0.4769 0.106 Uiso 1 1 calc R
C23 C -0.3595(16) -0.0691(10) 0.3251(6) 0.129(4) Uani 1 1 d U
H23A H -0.3666 -0.1191 0.3416 0.193 Uiso 1 1 calc R
H23B H -0.4190 -0.0698 0.2992 0.193 Uiso 1 1 calc R
H23C H -0.3737 -0.0218 0.3427 0.193 Uiso 1 1 calc R
C24 C -0.1820(18) -0.1309(10) 0.2676(5) 0.135(5) Uani 1 1 d U
H24A H -0.1299 -0.1042 0.2494 0.202 Uiso 1 1 calc R
H24B H -0.2588 -0.1448 0.2503 0.202 Uiso 1 1 calc R
H24C H -0.1431 -0.1806 0.2799 0.202 Uiso 1 1 calc R
C25 C -0.2715(15) 0.0997(9) 0.2936(5) 0.117(4) Uani 1 1 d U
H25A H -0.2422 0.1539 0.2873 0.175 Uiso 1 1 calc R
H25B H -0.3083 0.1019 0.3199 0.175 Uiso 1 1 calc R
H25C H -0.3312 0.0815 0.2698 0.175 Uiso 1 1 calc R
C26 C -0.1029(16) 0.0508(10) 0.2602(5) 0.115(4) Uani 1 1 d U
H26A H -0.1282 0.0075 0.2395 0.173 Uiso 1 1 calc R
H26B H -0.0159 0.0476 0.2691 0.173 Uiso 1 1 calc R
H26C H -0.1233 0.1039 0.2469 0.173 Uiso 1 1 calc R
C27 C 0.4044(18) 0.1787(11) 0.3908(6) 0.135(2) Uani 1 1 d U
H27A H 0.4584 0.2037 0.4149 0.162 Uiso 1 1 calc R
H27B H 0.3723 0.1269 0.4006 0.162 Uiso 1 1 calc R
C28 C 0.4650(18) 0.1661(11) 0.3542(6) 0.136(3) Uani 1 1 d U
H28A H 0.4397 0.1133 0.3407 0.163 Uiso 1 1 calc R
H28B H 0.5527 0.1638 0.3637 0.163 Uiso 1 1 calc R
C29 C 0.4368(17) 0.2360(11) 0.3201(6) 0.135(3) Uani 1 1 d U
H29A H 0.4878 0.2846 0.3272 0.162 Uiso 1 1 calc R
H29B H 0.4428 0.2174 0.2906 0.162 Uiso 1 1 calc R
C30 C 0.3198(18) 0.2485(12) 0.3266(7) 0.146(3) Uani 1 1 d U
H30A H 0.2660 0.2109 0.3083 0.175 Uiso 1 1 calc R
H30B H 0.2954 0.3050 0.3186 0.175 Uiso 1 1 calc R
C31 C 0.2444(19) 0.3960(12) 0.4262(7) 0.154(3) Uani 1 1 d DU
H31A H 0.3232 0.3709 0.4367 0.185 Uiso 1 1 calc R
H31B H 0.2489 0.4237 0.3985 0.185 Uiso 1 1 calc R
C32 C 0.2095(17) 0.4504(12) 0.4565(7) 0.162(3) Uani 1 1 d DU
H32A H 0.2639 0.4444 0.4840 0.194 Uiso 1 1 calc R
H32B H 0.2163 0.5070 0.4463 0.194 Uiso 1 1 calc R
C33 C 0.0907(18) 0.4355(13) 0.4632(7) 0.163(3) Uani 1 1 d DU
H33A H 0.0357 0.4761 0.4477 0.195 Uiso 1 1 calc R
H33B H 0.0840 0.4387 0.4941 0.195 Uiso 1 1 calc R
C34 C 0.061(2) 0.3547(13) 0.4471(7) 0.160(3) Uani 1 1 d U
H34A H 0.0621 0.3158 0.4712 0.192 Uiso 1 1 calc R
H34B H -0.0205 0.3542 0.4302 0.192 Uiso 1 1 calc R
Zr1 Zr 0.61926(10) 0.54661(6) 0.37174(3) 0.0586(4) Uani 1 1 d .
Cl1 Cl 0.8195(3) 0.5903(2) 0.40844(12) 0.0912(11) Uani 1 1 d .
Cl2 Cl 0.4172(3) 0.5051(2) 0.33602(13) 0.0974(11) Uani 1 1 d .
Cl3 Cl 0.5208(4) 0.60548(19) 0.43468(11) 0.0939(12) Uani 1 1 d .
Cl4 Cl 0.5799(4) 0.69278(18) 0.34154(12) 0.0928(11) Uani 1 1 d .
N1 N 0.6256(8) 0.4367(5) 0.4197(3) 0.056(2) Uani 1 1 d .
N2 N 0.6930(9) 0.4297(5) 0.3569(3) 0.065(3) Uani 1 1 d .
N3 N 0.7061(8) 0.5409(5) 0.3011(3) 0.062(2) Uani 1 1 d .
Si1 Si 0.7611(4) 0.4377(2) 0.31197(12) 0.0791(11) Uani 1 1 d .
Li1 Li 0.458(2) 0.7299(12) 0.3959(8) 0.091(7) Uani 1 1 d .
O3 O 0.3087(12) 0.2337(8) 0.3739(4) 0.141(3) Uani 1 1 d U
O4 O 0.1447(13) 0.3330(8) 0.4217(5) 0.154(3) Uani 1 1 d U
C1 C 0.6847(14) 0.3888(8) 0.3935(5) 0.094(2) Uani 1 1 d U
C2 C 0.7264(15) 0.3108(9) 0.4074(5) 0.108(2) Uani 1 1 d U
H2 H 0.7695 0.2783 0.3899 0.129 Uiso 1 1 calc R
C3 C 0.7034(14) 0.2818(9) 0.4474(5) 0.105(3) Uani 1 1 d U
H3 H 0.7305 0.2293 0.4571 0.126 Uiso 1 1 calc R
C4 C 0.6418(14) 0.3297(9) 0.4722(5) 0.101(3) Uani 1 1 d U
H4 H 0.6250 0.3100 0.4990 0.121 Uiso 1 1 calc R
C5 C 0.6034(14) 0.4076(9) 0.4584(5) 0.100(3) Uani 1 1 d U
H5 H 0.5615 0.4405 0.4761 0.120 Uiso 1 1 calc R
C7 C 0.9323(15) 0.4354(10) 0.3247(5) 0.120(4) Uani 1 1 d U
H7A H 0.9613 0.4876 0.3372 0.181 Uiso 1 1 calc R
H7B H 0.9665 0.4258 0.2982 0.181 Uiso 1 1 calc R
H7C H 0.9569 0.3914 0.3451 0.181 Uiso 1 1 calc R
C6 C 0.7224(17) 0.3684(10) 0.2690(5) 0.127(4) Uani 1 1 d U
H6A H 0.7330 0.3125 0.2798 0.191 Uiso 1 1 calc R
H6B H 0.7744 0.3777 0.2471 0.191 Uiso 1 1 calc R
H6C H 0.6384 0.3768 0.2565 0.191 Uiso 1 1 calc R
C8 C 0.6143(15) 0.5489(9) 0.2633(4) 0.101(4) Uani 1 1 d U
H8A H 0.5859 0.6054 0.2609 0.151 Uiso 1 1 calc R
H8B H 0.5469 0.5126 0.2663 0.151 Uiso 1 1 calc R
H8C H 0.6488 0.5341 0.2376 0.151 Uiso 1 1 calc R
C9 C 0.8017(14) 0.6043(8) 0.2954(5) 0.108(4) Uani 1 1 d U
H9A H 0.8185 0.6031 0.2658 0.162 Uiso 1 1 calc R
H9B H 0.8753 0.5921 0.3150 0.162 Uiso 1 1 calc R
H9C H 0.7725 0.6585 0.3019 0.162 Uiso 1 1 calc R
C10 C 0.213(2) 0.6789(14) 0.3931(7) 0.172(3) Uani 1 1 d U
H10A H 0.1773 0.7041 0.4169 0.207 Uiso 1 1 calc R
H10B H 0.2508 0.6266 0.4033 0.207 Uiso 1 1 calc R
C11 C 0.122(2) 0.6657(14) 0.3567(8) 0.174(4) Uani 1 1 d U
H11A H 0.0419 0.6660 0.3660 0.208 Uiso 1 1 calc R
H11B H 0.1344 0.6117 0.3440 0.208 Uiso 1 1 calc R
C12 C 0.128(2) 0.7370(14) 0.3205(8) 0.172(4) Uani 1 1 d U
H12A H 0.1137 0.7162 0.2907 0.206 Uiso 1 1 calc R
H12B H 0.0756 0.7840 0.3238 0.206 Uiso 1 1 calc R
C13 C 0.248(2) 0.7526(13) 0.3346(8) 0.166(3) Uani 1 1 d U
H13A H 0.2613 0.8115 0.3308 0.199 Uiso 1 1 calc R
H13B H 0.2955 0.7234 0.3154 0.199 Uiso 1 1 calc R
C15 C 0.507(2) 0.9345(15) 0.4592(8) 0.212(5) Uani 1 1 d DU
H15A H 0.4952 0.9216 0.4889 0.255 Uiso 1 1 calc R
H15B H 0.5072 0.9945 0.4560 0.255 Uiso 1 1 calc R
C16 C 0.632(2) 0.8991(14) 0.4504(9) 0.211(4) Uani 1 1 d DU
H16A H 0.6399 0.8990 0.4195 0.253 Uiso 1 1 calc R
H16B H 0.7011 0.9286 0.4667 0.253 Uiso 1 1 calc R
C14 C 0.409(2) 0.8990(14) 0.4289(8) 0.192(4) Uani 1 1 d DU
H14A H 0.3909 0.9277 0.4011 0.230 Uiso 1 1 calc R
H14B H 0.3357 0.8852 0.4412 0.230 Uiso 1 1 calc R
C17 C 0.619(2) 0.8178(14) 0.4669(7) 0.202(4) Uani 1 1 d DU
H17A H 0.6015 0.8145 0.4967 0.243 Uiso 1 1 calc R
H17B H 0.6795 0.7774 0.4607 0.243 Uiso 1 1 calc R

loop_
_atom_site_aniso_label
_atom_site_aniso_U_11
_atom_site_aniso_U_22
_atom_site_aniso_U_33
_atom_site_aniso_U_23
_atom_site_aniso_U_13
_atom_site_aniso_U_12
Zr2 0.0763(8) 0.0455(6) 0.0726(8) -0.0049(5) 0.0140(6) 0.0006(5)
Cl5 0.088(3) 0.106(3) 0.115(3) -0.002(2) 0.037(2) 0.012(2)
Cl6 0.099(3) 0.080(2) 0.109(3) -0.0168(19) 0.034(2) 0.0142(19)
Cl7 0.129(3) 0.091(3) 0.096(3) -0.015(2) 0.001(2) -0.031(2)
Cl8 0.115(3) 0.0583(19) 0.130(3) 0.0127(19) 0.010(3) -0.0150(19)
N4 0.086(7) 0.061(6) 0.070(7) 0.002(5) 0.012(6) 0.003(5)
N5 0.094(7) 0.039(5) 0.069(7) 0.003(4) 0.008(6) 0.004(5)
N6 0.092(7) 0.047(5) 0.086(7) 0.018(5) 0.015(6) 0.007(5)
Si2 0.116(3) 0.053(2) 0.087(3) 0.0073(18) -0.007(3) -0.014(2)
Li2 0.087(17) 0.11(2) 0.24(4) -0.09(2) 0.04(2) -0.030(16)
O1 0.136(7) 0.125(7) 0.192(8) -0.003(7) 0.025(7) -0.012(6)
O2 0.162(8) 0.148(8) 0.224(9) -0.039(7) 0.024(7) 0.024(6)
C18 0.112(6) 0.062(5) 0.079(6) 0.000(5) 0.021(5) 0.008(5)
C19 0.116(6) 0.068(5) 0.082(6) 0.010(5) 0.021(5) 0.001(5)
C20 0.119(7) 0.073(5) 0.086(6) 0.013(5) 0.020(6) -0.001(5)
C21 0.118(7) 0.075(5) 0.086(6) 0.012(5) 0.013(6) 0.005(5)
C22 0.112(6) 0.071(5) 0.083(6) 0.006(5) 0.022(5) 0.006(5)
C23 0.135(9) 0.102(8) 0.144(9) 0.021(7) 0.003(8) -0.020(7)
C24 0.182(10) 0.102(8) 0.110(9) -0.015(7) -0.011(9) -0.011(8)
C25 0.125(10) 0.088(8) 0.131(10) 0.003(8) 0.001(9) -0.004(8)
C26 0.138(10) 0.106(9) 0.106(9) 0.009(7) 0.033(8) -0.012(8)
C27 0.139(5) 0.123(4) 0.149(5) -0.004(4) 0.037(4) 0.005(4)
C28 0.138(6) 0.122(5) 0.151(6) -0.005(5) 0.035(5) 0.009(5)
C29 0.137(6) 0.122(5) 0.151(6) -0.007(5) 0.039(5) 0.002(5)
C30 0.147(5) 0.133(5) 0.161(5) -0.003(5) 0.036(5) 0.004(5)
C31 0.156(5) 0.133(5) 0.178(5) -0.022(4) 0.035(5) -0.014(4)
C32 0.164(6) 0.140(5) 0.183(6) -0.030(5) 0.033(5) -0.017(5)
C33 0.166(6) 0.143(6) 0.183(6) -0.032(5) 0.037(5) -0.012(5)
C34 0.162(6) 0.140(6) 0.182(6) -0.028(5) 0.040(5) -0.017(5)
Zr1 0.0722(8) 0.0427(6) 0.0644(8) 0.0020(5) 0.0215(6) 0.0048(5)
Cl1 0.089(2) 0.082(2) 0.098(3) -0.0077(18) 0.000(2) -0.0146(18)
Cl2 0.077(2) 0.104(3) 0.111(3) 0.006(2) 0.015(2) -0.010(2)
Cl3 0.143(3) 0.0690(19) 0.080(2) 0.0026(16) 0.052(2) 0.036(2)
Cl4 0.125(3) 0.0510(17) 0.111(3) 0.0175(16) 0.046(2) 0.0199(18)
N1 0.061(6) 0.050(5) 0.058(6) 0.000(4) 0.015(5) -0.004(4)
N2 0.087(7) 0.052(5) 0.064(6) -0.002(4) 0.032(5) 0.002(5)
N3 0.071(6) 0.057(5) 0.059(6) 0.009(4) 0.010(5) -0.002(5)
Si1 0.118(3) 0.056(2) 0.073(2) 0.0096(16) 0.046(2) 0.0198(19)
Li1 0.104(17) 0.051(11) 0.13(2) -0.012(11) 0.053(15) 0.008(11)
O3 0.143(5) 0.127(5) 0.156(5) -0.006(5) 0.035(5) 0.009(4)
O4 0.154(6) 0.131(5) 0.181(6) -0.027(5) 0.039(5) -0.018(5)
C1 0.108(5) 0.076(5) 0.109(5) 0.002(5) 0.051(5) 0.000(4)
C2 0.117(5) 0.091(5) 0.124(5) -0.002(4) 0.046(4) 0.007(4)
C3 0.117(5) 0.089(5) 0.119(5) 0.006(5) 0.046(5) 0.008(4)
C4 0.119(5) 0.085(5) 0.109(5) 0.008(5) 0.049(5) 0.006(5)
C5 0.116(5) 0.083(5) 0.111(5) -0.001(5) 0.050(5) 0.005(5)
C7 0.129(8) 0.107(8) 0.136(8) 0.027(7) 0.055(7) 0.008(7)
C6 0.168(9) 0.105(8) 0.115(8) 0.006(7) 0.039(8) -0.006(8)
C8 0.128(9) 0.091(8) 0.091(8) 0.005(7) 0.042(8) 0.003(7)
C9 0.122(9) 0.088(8) 0.129(9) 0.015(7) 0.071(8) -0.004(7)
C10 0.156(7) 0.154(6) 0.204(7) -0.016(6) 0.018(6) -0.009(6)
C11 0.152(8) 0.156(8) 0.209(9) -0.011(7) 0.012(8) -0.018(7)
C12 0.151(8) 0.156(8) 0.203(9) -0.012(7) 0.010(8) -0.011(7)
C13 0.148(7) 0.145(6) 0.201(8) -0.004(6) 0.018(7) -0.010(6)
C15 0.191(9) 0.181(8) 0.258(10) -0.044(8) 0.008(8) 0.015(8)
C16 0.182(8) 0.183(9) 0.260(10) -0.032(8) 0.011(8) 0.012(8)
C14 0.172(7) 0.163(7) 0.235(8) -0.032(7) 0.013(7) 0.008(6)
C17 0.178(8) 0.173(8) 0.250(9) -0.039(8) 0.011(8) 0.010(7)

loop_
_atom_type_symbol
_atom_type_description
_atom_type_scat_dispersion_real
_atom_type_scat_dispersion_imag
_atom_type_scat_source
C C 0.0033 0.0016 'International Tables Vol C Tables 4.2.6.8 and 6.1.1.4'
H H 0.0000 0.0000 'International Tables Vol C Tables 4.2.6.8 and 6.1.1.4'
N N 0.0061 0.0033 'International Tables Vol C Tables 4.2.6.8 and 6.1.1.4'
O O 0.0106 0.0060 'International Tables Vol C Tables 4.2.6.8 and 6.1.1.4'
Si Si 0.0817 0.0704 'International Tables Vol C Tables 4.2.6.8 and 6.1.1.4'
Cl Cl 0.1484 0.1585 'International Tables Vol C Tables 4.2.6.8 and 6.1.1.4'
Zr Zr -2.9673 0.5597 'International Tables Vol C Tables 4.2.6.8 and 6.1.1.4'
Li Li -0.0003 0.0001 'International Tables Vol C Tables 4.2.6.8 and 6.1.1.4'

loop_
_geom_angle_atom_site_label_1
_geom_angle_atom_site_label_2
_geom_angle_atom_site_label_3
_geom_angle
N5 Zr2 N4 58.1(4)
N5 Zr2 Cl5 89.8(3)
N4 Zr2 Cl5 93.0(3)
N5 Zr2 Cl6 90.3(3)
N4 Zr2 Cl6 86.1(3)
Cl5 Zr2 Cl6 178.85(14)
N5 Zr2 N6 64.7(3)
N4 Zr2 N6 122.6(3)
Cl5 Zr2 N6 91.7(3)
Cl6 Zr2 N6 89.3(3)
N5 Zr2 Cl7 135.7(3)
N4 Zr2 Cl7 77.7(3)
Cl5 Zr2 Cl7 89.50(15)
Cl6 Zr2 Cl7 89.62(14)
N6 Zr2 Cl7 159.5(2)
N5 Zr2 Cl8 142.5(3)
N4 Zr2 Cl8 159.2(3)
Cl5 Zr2 Cl8 90.37(14)
Cl6 Zr2 Cl8 90.25(13)
N6 Zr2 Cl8 77.8(2)
Cl7 Zr2 Cl8 81.78(13)
Li2 Cl7 Zr2 93.0(7)
Li2 Cl8 Zr2 93.2(9)
C22 N4 C18 123.2(11)
C22 N4 Zr2 146.6(9)
C18 N4 Zr2 89.9(8)
C18 N5 Si2 146.0(10)
C18 N5 Zr2 101.4(8)
Si2 N5 Zr2 109.9(4)
C25 N6 C26 106.2(10)
C25 N6 Si2 114.7(9)
C26 N6 Si2 114.4(8)
C25 N6 Zr2 117.0(9)
C26 N6 Zr2 112.2(8)
Si2 N6 Zr2 92.3(4)
N5 Si2 N6 92.5(5)
N5 Si2 C24 115.2(7)
N6 Si2 C24 112.0(7)
N5 Si2 C23 109.1(7)
N6 Si2 C23 111.7(6)
C24 Si2 C23 114.3(9)
O3 Li2 O4 104.9(13)
O3 Li2 Cl8 118.3(17)
O4 Li2 Cl8 118.4(16)
O3 Li2 Cl7 110.5(16)
O4 Li2 Cl7 114.8(19)
Cl8 Li2 Cl7 89.5(9)
C10 O1 C13 104.8(16)
C10 O1 Li1 126.3(16)
C13 O1 Li1 121.2(15)
C14 O2 C17 124.9(15)
C14 O2 Li1 118.1(14)
C17 O2 Li1 114.5(14)
N5 C18 N4 110.3(12)
N5 C18 C19 133.5(14)
N4 C18 C19 116.2(13)
C20 C19 C18 121.7(14)
C20 C19 H19 119.2
C18 C19 H19 119.2
C21 C20 C19 118.3(13)
C21 C20 H20 120.9
C19 C20 H20 120.9
C22 C21 C20 120.7(14)
C22 C21 H21 119.7
C20 C21 H21 119.7
N4 C22 C21 119.9(14)
N4 C22 H22 120.0
C21 C22 H22 120.0
Si2 C23 H23A 109.5
Si2 C23 H23B 109.5
H23A C23 H23B 109.5
Si2 C23 H23C 109.5
H23A C23 H23C 109.5
H23B C23 H23C 109.5
Si2 C24 H24A 109.5
Si2 C24 H24B 109.5
H24A C24 H24B 109.5
Si2 C24 H24C 109.5
H24A C24 H24C 109.5
H24B C24 H24C 109.5
N6 C25 H25A 109.5
N6 C25 H25B 109.5
H25A C25 H25B 109.5
N6 C25 H25C 109.5
H25A C25 H25C 109.5
H25B C25 H25C 109.5
N6 C26 H26A 109.5
N6 C26 H26B 109.5
H26A C26 H26B 109.5
N6 C26 H26C 109.5
H26A C26 H26C 109.5
H26B C26 H26C 109.5
C28 C27 O3 102.0(16)
C28 C27 H27A 111.4
O3 C27 H27A 111.4
C28 C27 H27B 111.4
O3 C27 H27B 111.4
H27A C27 H27B 109.2
C27 C28 C29 111.8(16)
C27 C28 H28A 109.3
C29 C28 H28A 109.3
C27 C28 H28B 109.3
C29 C28 H28B 109.3
H28A C28 H28B 107.9
C30 C29 C28 96.4(16)
C30 C29 H29A 112.5
C28 C29 H29A 112.5
C30 C29 H29B 112.5
C28 C29 H29B 112.5
H29A C29 H29B 110.0
C29 C30 O3 109.6(18)
C29 C30 H30A 109.8
O3 C30 H30A 109.8
C29 C30 H30B 109.8
O3 C30 H30B 109.8
H30A C30 H30B 108.2
C32 C31 O4 102.7(16)
C32 C31 H31A 111.2
O4 C31 H31A 111.2
C32 C31 H31B 111.2
O4 C31 H31B 111.2
H31A C31 H31B 109.1
C33 C32 C31 111.0(19)
C33 C32 H32A 109.4
C31 C32 H32A 109.4
C33 C32 H32B 109.4
C31 C32 H32B 109.4
H32A C32 H32B 108.0
C32 C33 C34 106.6(18)
C32 C33 H33A 110.4
C34 C33 H33A 110.4
C32 C33 H33B 110.4
C34 C33 H33B 110.4
H33A C33 H33B 108.6
O4 C34 C33 107.4(18)
O4 C34 H34A 110.2
C33 C34 H34A 110.2
O4 C34 H34B 110.2
C33 C34 H34B 110.2
H34A C34 H34B 108.5
N2 Zr1 N1 58.8(3)
N2 Zr1 Cl2 90.8(3)
N1 Zr1 Cl2 91.2(2)
N2 Zr1 Cl1 90.3(3)
N1 Zr1 Cl1 88.9(2)
Cl2 Zr1 Cl1 178.78(14)
N2 Zr1 N3 64.8(3)
N1 Zr1 N3 123.5(3)
Cl2 Zr1 N3 92.0(2)
Cl1 Zr1 N3 88.9(2)
N2 Zr1 Cl3 135.5(2)
N1 Zr1 Cl3 76.7(2)
Cl2 Zr1 Cl3 89.12(14)
Cl1 Zr1 Cl3 89.73(14)
N3 Zr1 Cl3 159.7(2)
N2 Zr1 Cl4 142.1(2)
N1 Zr1 Cl4 159.1(2)
Cl2 Zr1 Cl4 89.47(14)
Cl1 Zr1 Cl4 89.96(13)
N3 Zr1 Cl4 77.4(2)
Cl3 Zr1 Cl4 82.36(11)
Li1 Cl3 Zr1 93.1(5)
Li1 Cl4 Zr1 93.3(5)
C5 N1 C1 120.0(11)
C5 N1 Zr1 148.4(8)
C1 N1 Zr1 91.4(7)
C1 N2 Si1 147.2(9)
C1 N2 Zr1 100.4(8)
Si1 N2 Zr1 110.0(4)
C8 N3 C9 105.7(10)
C8 N3 Si1 114.7(8)
C9 N3 Si1 115.6(8)
C8 N3 Zr1 113.0(7)
C9 N3 Zr1 116.1(7)
Si1 N3 Zr1 91.8(4)
N2 Si1 C6 119.5(7)
N2 Si1 N3 92.7(4)
C6 Si1 N3 114.4(7)
N2 Si1 C7 112.6(6)
C6 Si1 C7 106.0(8)
N3 Si1 C7 111.3(6)
O1 Li1 O2 108.6(11)
O1 Li1 Cl4 116.0(13)
O2 Li1 Cl4 117.5(11)
O1 Li1 Cl3 111.7(11)
O2 Li1 Cl3 112.5(13)
Cl4 Li1 Cl3 89.4(7)
C27 O3 C30 107.2(14)
C27 O3 Li2 124.2(17)
C30 O3 Li2 118.8(18)
C34 O4 C31 109.4(14)
C34 O4 Li2 127.5(16)
C31 O4 Li2 122.7(14)
N2 C1 N1 109.1(11)
N2 C1 C2 130.9(13)
N1 C1 C2 120.0(13)
C3 C2 C1 119.3(14)
C3 C2 H2 120.4
C1 C2 H2 120.4
C4 C3 C2 119.4(15)
C4 C3 H3 120.3
C2 C3 H3 120.3
C3 C4 C5 120.5(14)
C3 C4 H4 119.7
C5 C4 H4 119.7
N1 C5 C4 120.7(13)
N1 C5 H5 119.7
C4 C5 H5 119.7
Si1 C7 H7A 109.5
Si1 C7 H7B 109.5
H7A C7 H7B 109.5
Si1 C7 H7C 109.5
H7A C7 H7C 109.5
H7B C7 H7C 109.5
Si1 C6 H6A 109.5
Si1 C6 H6B 109.5
H6A C6 H6B 109.5
Si1 C6 H6C 109.5
H6A C6 H6C 109.5
H6B C6 H6C 109.5
N3 C8 H8A 109.5
N3 C8 H8B 109.5
H8A C8 H8B 109.5
N3 C8 H8C 109.5
H8A C8 H8C 109.5
H8B C8 H8C 109.5
N3 C9 H9A 109.5
N3 C9 H9B 109.5
H9A C9 H9B 109.5
N3 C9 H9C 109.5
H9A C9 H9C 109.5
H9B C9 H9C 109.5
O1 C10 C11 106(2)
O1 C10 H10A 110.5
C11 C10 H10A 110.5
O1 C10 H10B 110.5
C11 C10 H10B 110.5
H10A C10 H10B 108.7
C10 C11 C12 110.6(19)
C10 C11 H11A 109.5
C12 C11 H11A 109.5
C10 C11 H11B 109.5
C12 C11 H11B 109.5
H11A C11 H11B 108.1
C13 C12 C11 92.5(19)
C13 C12 H12A 113.2
C11 C12 H12A 113.2
C13 C12 H12B 113.2
C11 C12 H12B 113.2
H12A C12 H12B 110.6
C12 C13 O1 119(2)
C12 C13 H13A 107.5
O1 C13 H13A 107.5
C12 C13 H13B 107.5
O1 C13 H13B 107.5
H13A C13 H13B 107.0
C14 C15 C16 110(2)
C14 C15 H15A 109.6
C16 C15 H15A 109.6
C14 C15 H15B 109.6
C16 C15 H15B 109.6
H15A C15 H15B 108.2
C17 C16 C15 98(2)
C17 C16 H16A 112.2
C15 C16 H16A 112.2
C17 C16 H16B 112.2
C15 C16 H16B 112.2
H16A C16 H16B 109.8
C15 C14 O2 80.4(15)
C15 C14 H14A 115.2
O2 C14 H14A 115.2
C15 C14 H14B 115.2
O2 C14 H14B 115.2
H14A C14 H14B 112.2
C16 C17 O2 75.7(14)
C16 C17 H17A 115.9
O2 C17 H17A 115.9
C16 C17 H17B 115.9
O2 C17 H17B 115.9
H17A C17 H17B 112.9

loop_
_geom_bond_atom_site_label_1
_geom_bond_atom_site_label_2
_geom_bond_distance
Zr2 N5 2.133(9)
Zr2 N4 2.347(10)
Zr2 Cl5 2.463(4)
Zr2 Cl6 2.470(4)
Zr2 N6 2.522(11)
Zr2 Cl7 2.547(4)
Zr2 Cl8 2.571(3)
Cl7 Li2 2.40(4)
Cl8 Li2 2.36(3)
N4 C22 1.335(16)
N4 C18 1.358(16)
N5 C18 1.303(15)
N5 Si2 1.697(11)
N6 C25 1.492(18)
N6 C26 1.524(17)
N6 Si2 1.781(9)
Si2 C24 1.787(16)
Si2 C23 1.818(18)
Li2 O3 1.89(3)
Li2 O4 1.89(3)
O1 C10 1.40(2)
O1 C13 1.46(2)
O1 Li1 1.78(3)
O2 C14 1.54(2)
O2 C17 1.609(10)
O2 Li1 1.96(3)
C18 C19 1.385(17)
C19 C20 1.378(17)
C19 H19 0.9400
C20 C21 1.361(18)
C20 H20 0.9400
C21 C22 1.348(17)
C21 H21 0.9400
C22 H22 0.9400
C23 H23A 0.9700
C23 H23B 0.9700
C23 H23C 0.9700
C24 H24A 0.9700
C24 H24B 0.9700
C24 H24C 0.9700
C25 H25A 0.9700
C25 H25B 0.9700
C25 H25C 0.9700
C26 H26A 0.9700
C26 H26B 0.9700
C26 H26C 0.9700
C27 C28 1.42(2)
C27 O3 1.433(19)
C27 H27A 0.9800
C27 H27B 0.9800
C28 C29 1.56(2)
C28 H28A 0.9800
C28 H28B 0.9800
C29 C30 1.36(2)
C29 H29A 0.9800
C29 H29B 0.9800
C30 O3 1.52(2)
C30 H30A 0.9800
C30 H30B 0.9800
C31 C32 1.391(10)
C31 O4 1.50(2)
C31 H31A 0.9800
C31 H31B 0.9800
C32 C33 1.391(10)
C32 H32A 0.9800
C32 H32B 0.9800
C33 C34 1.43(2)
C33 H33A 0.9800
C33 H33B 0.9800
C34 O4 1.36(2)
C34 H34A 0.9800
C34 H34B 0.9800
Zr1 N2 2.147(8)
Zr1 N1 2.326(8)
Zr1 Cl2 2.457(4)
Zr1 Cl1 2.460(4)
Zr1 N3 2.536(9)
Zr1 Cl3 2.569(3)
Zr1 Cl4 2.570(3)
Cl3 Li1 2.41(2)
Cl4 Li1 2.40(2)
N1 C5 1.351(16)
N1 C1 1.365(15)
N2 C1 1.337(15)
N2 Si1 1.694(9)
N3 C8 1.449(16)
N3 C9 1.510(15)
N3 Si1 1.801(9)
Si1 C6 1.756(16)
Si1 C7 1.891(17)
C1 C2 1.396(19)
C2 C3 1.391(18)
C2 H2 0.9400
C3 C4 1.353(18)
C3 H3 0.9400
C4 C5 1.384(18)
C4 H4 0.9400
C5 H5 0.9400
C7 H7A 0.9700
C7 H7B 0.9700
C7 H7C 0.9700
C6 H6A 0.9700
C6 H6B 0.9700
C6 H6C 0.9700
C8 H8A 0.9700
C8 H8B 0.9700
C8 H8C 0.9700
C9 H9A 0.9700
C9 H9B 0.9700
C9 H9C 0.9700
C10 C11 1.42(3)
C10 H10A 0.9800
C10 H10B 0.9800
C11 C12 1.63(3)
C11 H11A 0.9800
C11 H11B 0.9800
C12 C13 1.36(3)
C12 H12A 0.9800
C12 H12B 0.9800
C13 H13A 0.9800
C13 H13B 0.9800
C15 C14 1.459(10)
C15 C16 1.565(10)
C15 H15A 0.9800
C15 H15B 0.9800
C16 C17 1.434(10)
C16 H16A 0.9800
C16 H16B 0.9800
C14 H14A 0.9800
C14 H14B 0.9800
C17 H17A 0.9800
C17 H17B 0.9800
